data_1001698
loop_
_publ_author_name
'Benabbas, A'
'Borel, M M'
'Grandin, A'
'Leclaire, A'
'Raveau, B'

_publ_section_title
;
Na2+x Nb6 P4 O26 : a novel niobium phosphate bronze isotypic of the m=3
member of the MPTBp family
;
_journal_coden_ASTM JSSCBI
_journal_name_full 'Journal of Solid State Chemistry'
_journal_page_first 245
_journal_page_last 252
_journal_paper_doi 10.1016/0022-4596(91)90101-M
_journal_volume 95
_journal_year 1991
_chemical_formula_structural 'Na2.667 Nb6 P4 O26'
_chemical_formula_sum 'Na2.667 Nb6 O26 P4'
_chemical_name_systematic
;
Sodium niobium phosphorus oxide (2.7/6/4/26)
;
_space_group_IT_number 18
_symmetry_cell_setting orthorhombic
_symmetry_Int_Tables_number 18
_symmetry_space_group_name_Hall 'P 2 2ab'
_symmetry_space_group_name_H-M 'P 21 21 2'
_cell_angle_alpha 90
_cell_angle_beta 90
_cell_angle_gamma 90
_cell_formula_units_Z 3
_cell_length_a 19.80499(100)
_cell_length_b 14.3859(7)
_cell_length_c 5.3960(4)
_cell_volume 1537.4
_refine_ls_R_factor_all 0.035
_cod_database_code 1001698

loop_
_symmetry_equiv_pos_as_xyz
x,y,z
-x,-y,z
1/2+x,1/2-y,-z
1/2-x,1/2+y,-z

loop_
_atom_site_label
_atom_site_type_symbol
_atom_site_symmetry_multiplicity
_atom_site_Wyckoff_symbol
_atom_site_fract_x
_atom_site_fract_y
_atom_site_fract_z
_atom_site_occupancy
_atom_site_attached_hydrogens
_atom_site_calc_flag
Nb1 Nb5+ 2 a 0. 0. 0.2640(6) 1. 0 d
Nb2 Nb5+ 4 c 0.33090(5) 0.97971(6) 0.2372(5) 1. 0 d
Nb3 Nb5+ 4 c 0.11669(5) 0.10021(6) 0.7647(4) 1. 0 d
Nb4 Nb5+ 4 c 0.43601(4) 0.09682(6) 0.7459(5) 1. 0 d
Nb5 Nb5+ 4 c 0.77765(6) 0.11139(6) 0.7414(4) 1. 0 d
P1 P5+ 4 c 0.2158(1) 0.1654(2) 0.264(1) 1. 0 d
P2 P5+ 4 c 0.5369(1) 0.1787(2) 0.253(1) 1. 0 d
P3 P5+ 4 c 0.8842(1) 0.1708(2) 0.2332(9) 1. 0 d
Na1 Na1+ 4 c 0.0587(3) 0.2161(4) 0.242(3) 1. 0 d
Na2 Na1+ 4 c 0.3779(4) 0.2060(5) 0.246(4) 1. 0 d
O1 O2- 4 c 0.0642(6) 0.0530(8) 0.023(3) 1. 0 d
O2 O2- 4 c -0.0453(4) 0.1262(6) 0.271(3) 1. 0 d
O3 O2- 4 c 0.0598(5) 0.0459(7) 0.517(2) 1. 0 d
O4 O2- 4 c 0.2595(4) 0.0781(5) 0.273(3) 1. 0 d
O5 O2- 4 c 0.3915(6) 0.0540(7) 0.474(2) 1. 0 d
O6 O2- 4 c 0.2765(6) -0.0931(6) 0.026(2) 1. 0 d
O7 O2- 4 c 0.4030(5) 0.8874(6) 0.214(2) 1. 0 d
O8 O2- 4 c 0.3714(5) 0.0546(7) -0.022(2) 1. 0 d
O9 O2- 4 c 0.2940(5) -0.0832(7) 0.536(2) 1. 0 d
O10 O2- 4 c 0.0626(4) 0.2218(5) 0.765(3) 1. 0 d
O11 O2- 4 c 0.1737(5) 0.1721(7) 0.493(2) 1. 0 d
O12 O2- 4 c 0.1686(6) 0.1680(7) 0.036(2) 1. 0 d
O13 O2- 4 c 0.1849(4) 0.0094(5) 0.757(4) 1. 0 d
O14 O2- 4 c 0.3910(5) 0.2242(6) 0.712(2) 1. 0 d
O15 O2- 2 b 0.5 0. 0.780(4) 1. 0 d
O16 O2- 4 c 0.4855(5) 0.1653(7) 0.054(2) 1. 0 d
O17 O2- 4 c 0.5085(5) 0.1655(7) 0.514(2) 1. 0 d
O18 O2- 4 c 0.7627(4) 0.2516(5) 0.725(2) 1. 0 d
O19 O2- 4 c 0.8577(5) 0.1543(6) -0.024(2) 1. 0 d
O20 O2- 4 c 0.8400(5) 0.1315(7) 0.441(2) 1. 0 d

loop_
_atom_type_symbol
_atom_type_oxidation_number
Nb5+ 4.889
P5+ 5.000
Na1+ 1.000
O2- -2.000
